data_7033743
loop_
_publ_author_name
'Olivari, Martina'
'Montis, Riccardo'
'Karagiannidis, Louise E.'
'Horton, Peter N.'
'Mapp, Lucy K.'
'Coles, Simon J.'
'Light, Mark E.'
'Gale, Philip A.'
'Caltagirone, Claudia'

_publ_section_title
;
 Anion complexation, transport and structural studies of a series of
 bis-methylurea compounds.
;
_journal_issue 5
_journal_name_full 'Dalton transactions (Cambridge, England : 2003)'
_journal_page_first 2138
_journal_page_last 2149
_journal_paper_doi 10.1039/c4dt02893g
_journal_volume 44
_journal_year 2015
_chemical_formula_moiety 'C25 H17 F12 N5 O2'
_chemical_formula_sum 'C25 H17 F12 N5 O2'
_chemical_formula_weight 647.43
_chemical_name_systematic
;
 ?
;
_space_group_crystal_system monoclinic
_space_group_IT_number 15
_space_group_name_Hall '-C 2yc'
_space_group_name_H-M_alt 'C 1 2/c 1'
_symmetry_space_group_name_Hall '-C 2yc'
_symmetry_space_group_name_H-M 'C 1 2/c 1'
_atom_sites_solution_hydrogens mixed
_atom_sites_solution_primary direct
_audit_creation_date 2014-10-27
_audit_creation_method
;
Olex2 1.2
(compiled 2014.09.19 svn.r3010 for OlexSys, GUI svn.r4874)
;
_audit_update_record
;
2014-11-10 deposited with the CCDC.
2014-12-01 downloaded from the CCDC.
;
_cell_angle_alpha 90
_cell_angle_beta 96.618(5)
_cell_angle_gamma 90
_cell_formula_units_Z 4
_cell_length_a 26.210(7)
_cell_length_b 12.739(3)
_cell_length_c 8.981(2)
_cell_measurement_reflns_used 3021
_cell_measurement_temperature 100(2)
_cell_measurement_theta_max 27.5
_cell_measurement_theta_min 2.3
_cell_volume 2978.7(13)
_computing_cell_refinement 'CrystalClear-SM Expert 3.1 b27 (Rigaku, 2013)'
_computing_data_collection 'CrystalClear-SM Expert 3.1 b27 (Rigaku, 2013)'
_computing_data_reduction 'CrystalClear-SM Expert 3.1 b27 (Rigaku, 2013)'
_computing_molecular_graphics 'Olex2 (Dolomanov et al., 2009)'
_computing_publication_material 'Olex2 (Dolomanov et al., 2009)'
_computing_structure_refinement 'ShelXL (Sheldrick, 2008)'
_computing_structure_solution 'ShelXS (Sheldrick, 2008)'
_diffrn_ambient_temperature 100(2)
_diffrn_detector 'CCD area detector'
_diffrn_detector_area_resol_mean 28.5714
_diffrn_detector_type 'Rigaku HG Saturn724+ (2x2 bin mode)'
_diffrn_measured_fraction_theta_full 0.998
_diffrn_measured_fraction_theta_max 0.998
_diffrn_measurement_details
;
scan:
    Number of images: 111
               Slice: -89.0000 - 22.0000
         Image width: 1.0000
            Exp time: 10.0000
       Rotation axis: Omega
               Omega: 0.0000
               Kappa: -72.0000
                 Phi: -60.0000
                 XTD: 44.8671
              2theta: -16.8179
scan:
    Number of images: 79
               Slice: -29.0000 - 50.0000
         Image width: 1.0000
            Exp time: 10.0000
       Rotation axis: Omega
               Omega: 0.0000
               Kappa: 72.0000
                 Phi: 60.0000
                 XTD: 44.8671
              2theta: -16.8179
scan:
    Number of images: 20
               Slice: -20.0000 - 0.0000
         Image width: 1.0000
            Exp time: 10.0000
       Rotation axis: Omega
               Omega: 0.0000
               Kappa: -72.0000
                 Phi: -180.0000
                 XTD: 44.8671
              2theta: -16.8179
scan:
    Number of images: 20
               Slice: -27.0000 - -7.0000
         Image width: 1.0000
            Exp time: 10.0000
       Rotation axis: Omega
               Omega: 0.0000
               Kappa: -18.0000
                 Phi: 60.0000
                 XTD: 44.8671
              2theta: -16.8179
scan:
    Number of images: 61
               Slice: -40.0000 - 21.0000
         Image width: 1.0000
            Exp time: 10.0000
       Rotation axis: Omega
               Omega: 0.0000
               Kappa: 18.0000
                 Phi: 60.0000
                 XTD: 44.8671
              2theta: -16.8179
;
_diffrn_measurement_device 'four-circle \k diffractometer'
_diffrn_measurement_method 'profile data from \w-scans'
_diffrn_measurement_specimen_support 'MiTeGen MicroMesh'
_diffrn_orient_matrix_type d*Trek
_diffrn_orient_matrix_UB_11 -0.018357
_diffrn_orient_matrix_UB_12 0.030416
_diffrn_orient_matrix_UB_13 0.014599
_diffrn_orient_matrix_UB_21 -0.000392
_diffrn_orient_matrix_UB_22 0.033774
_diffrn_orient_matrix_UB_23 -0.070861
_diffrn_orient_matrix_UB_31 -0.103977
_diffrn_orient_matrix_UB_32 -0.038018
_diffrn_orient_matrix_UB_33 -0.017545
_diffrn_radiation_collimation 0.8
_diffrn_radiation_monochromator 'Confocal mirrors, HF Varimax'
_diffrn_radiation_probe x-ray
_diffrn_radiation_type MoK\a
_diffrn_radiation_wavelength 0.71075
_diffrn_reflns_av_R_equivalents 0.0461
_diffrn_reflns_av_unetI/netI 0.0357
_diffrn_reflns_Laue_measured_fraction_full 0.998
_diffrn_reflns_Laue_measured_fraction_max 0.998
_diffrn_reflns_limit_h_max 34
_diffrn_reflns_limit_h_min -29
_diffrn_reflns_limit_k_max 16
_diffrn_reflns_limit_k_min -16
_diffrn_reflns_limit_l_max 7
_diffrn_reflns_limit_l_min -11
_diffrn_reflns_number 10448
_diffrn_reflns_point_group_measured_fraction_full 0.998
_diffrn_reflns_point_group_measured_fraction_max 0.998
_diffrn_reflns_theta_full 25.242
_diffrn_reflns_theta_max 27.494
_diffrn_reflns_theta_min 2.823
_diffrn_source 'Rotating Anode'
_diffrn_source_current 55.0
_diffrn_source_power 2.475
_diffrn_source_target Mo
_diffrn_source_type 'Rotating Anode'
_diffrn_source_voltage 45.0
_exptl_absorpt_coefficient_mu 0.145
_exptl_absorpt_correction_T_max 1.000
_exptl_absorpt_correction_T_min 0.524
_exptl_absorpt_correction_type multi-scan
_exptl_absorpt_process_details
;
CrystalClear-SM Expert 3.1 b27 (Rigaku, 2013)
;
_exptl_crystal_colour Colourless
_exptl_crystal_density_diffrn 1.444
_exptl_crystal_description Prism
_exptl_crystal_F_000 1304
_exptl_crystal_size_max 0.21
_exptl_crystal_size_mid 0.11
_exptl_crystal_size_min 0.08
_refine_diff_density_max 0.351
_refine_diff_density_min -0.263
_refine_diff_density_rms 0.073
_refine_ls_extinction_method none
_refine_ls_goodness_of_fit_ref 1.071
_refine_ls_hydrogen_treatment mixed
_refine_ls_matrix_type full
_refine_ls_number_parameters 262
_refine_ls_number_reflns 3417
_refine_ls_number_restraints 281
_refine_ls_restrained_S_all 1.058
_refine_ls_R_factor_all 0.0772
_refine_ls_R_factor_gt 0.0646
_refine_ls_shift/su_max 0.000
_refine_ls_shift/su_mean 0.000
_refine_ls_structure_factor_coef Fsqd
_refine_ls_weighting_details 'w=1/[\s^2^(Fo^2^)+(0.1354P)^2^] where P=(Fo^2^+2Fc^2^)/3'
_refine_ls_weighting_scheme calc
_refine_ls_wR_factor_gt 0.1945
_refine_ls_wR_factor_ref 0.2048
_reflns_Friedel_coverage 0.000
_reflns_number_gt 2513
_reflns_number_total 3417
_reflns_threshold_expression 'I > 2\s(I)'
_cod_data_source_file c4dt02893g2.cif
_cod_data_source_block L4-MeOH
_cod_depositor_comments
;
The following automatic conversions were performed:

'_exptl_absorpt_correction_type' value 'Multi-scan' changed to
'multi-scan' according to
/usr/data/users/saulius/crontab/automatic-downloads/rss-feeds/RSC/lib/dictionaries/cif_core.dic
dictionary named 'cif_core.dic' version 2.4.2 from 2011-04-26.

Automatic conversion script
Id: cif_fix_values 3008 2015-01-20 13:52:24Z robertas 
;
_cod_database_code 7033743
_shelxl_version_number 2013-4
_shelx_space_group_comment
;
The symmetry employed for this shelxl refinement is uniquely defined
by the following loop, which should always be used as a source of
symmetry information in preference to the above space-group names.
They are only intended as comments.
;
_shelx_estimated_absorpt_t_max 0.989
_shelx_estimated_absorpt_t_min 0.970
_olex2_refinement_description
;
1. Fixed Uiso
 At 1.2 times of:
  All C(H) groups, All C(H,H) groups, All N(H) groups
2. Restrained distances
 N3-H3 = N2-H2A
 0.88 with sigma of 0.02
3. Rigid bond restraints
 C6, O1, C5, N3, N2, H3, H2A, C4, C7, C11, H11, C10, C3, H4A, H4B, H7, C8, C9,
 C13, N1, C2, C12, F3A, F1, F1A, F3, F2A, F2, H9, F5, F4, F6, F6A, F4A, F5A, C1,
  H2, H1
 with sigma for 1-2 distances of 0.01 and sigma for 1-3 distances of 0.01
4. Uiso/Uaniso restraints and constraints
F1 \\sim F1A: within 1.7A with sigma of 0.04 and sigma for terminal atoms of
0.08
5. Rigid body (RIGU) restrains
 C8, O1, C5, N3, N2, H3, C6, H2A, C4, C7, C11, C3, H4A, H4B, H7, H11, C10, N1,
 C2, C9, C12, F1, F3, F2, C13, H9, C1, H2, F5, F4, F6, F6A, F4A, F5A, H1
 with sigma for 1-2 distances of 0.004 and sigma for 1-3 distances of 0.004
6. Others
 Sof(F4A)=Sof(F5A)=Sof(F6A)=1-FVAR(1)
 Sof(F4)=Sof(F5)=Sof(F6)=FVAR(1)
 Sof(F1A)=Sof(F2A)=Sof(F3A)=1-FVAR(2)
 Sof(F1)=Sof(F2)=Sof(F3)=FVAR(2)
7.a Secondary CH2 refined with riding coordinates:
 C4(H4A,H4B)
7.b Aromatic/amide H refined with riding coordinates:
 C1(H1), C2(H2), C7(H7), C9(H9), C11(H11)
;
_olex2_submission_special_instructions 'No special instructions were received'

loop_
_space_group_symop_operation_xyz
'x, y, z'
'-x, y, -z+1/2'
'x+1/2, y+1/2, z'
'-x+1/2, y+1/2, -z+1/2'
'-x, -y, -z'
'x, -y, z-1/2'
'-x+1/2, -y+1/2, -z'
'x+1/2, -y+1/2, z-1/2'

loop_
_atom_site_label
_atom_site_type_symbol
_atom_site_fract_x
_atom_site_fract_y
_atom_site_fract_z
_atom_site_U_iso_or_equiv
_atom_site_adp_type
_atom_site_occupancy
_atom_site_site_symmetry_order
_atom_site_calc_flag
_atom_site_refinement_flags_posn
_atom_site_refinement_flags_adp
_atom_site_refinement_flags_occupancy
_atom_site_disorder_assembly
_atom_site_disorder_group
C1 C 0.5000 0.1558(2) 0.2500 0.0489(8) Uani 1 2 d S TU P . .
H1 H 0.5000 0.2304 0.2500 0.059 Uiso 1 2 calc RS TU P . .
C2 C 0.46274(7) 0.10079(16) 0.1592(3) 0.0449(5) Uani 1 1 d . U . . .
H2 H 0.4370 0.1367 0.0956 0.054 Uiso 1 1 calc R U . . .
C3 C 0.46414(7) -0.00767(15) 0.1636(2) 0.0387(5) Uani 1 1 d . U . . .
C4 C 0.42524(8) -0.07683(17) 0.0712(3) 0.0435(5) Uani 1 1 d . U . . .
H4A H 0.4436 -0.1205 0.0033 0.052 Uiso 1 1 calc R U . . .
H4B H 0.4095 -0.1248 0.1397 0.052 Uiso 1 1 calc R U . . .
C5 C 0.34396(7) 0.01645(14) 0.0453(2) 0.0356(4) Uani 1 1 d . U . . .
C6 C 0.25800(7) 0.09590(14) -0.0221(2) 0.0376(5) Uani 1 1 d . U . . .
C7 C 0.24737(8) 0.12327(15) 0.1209(2) 0.0397(5) Uani 1 1 d . U . . .
H7 H 0.2735 0.1189 0.2032 0.048 Uiso 1 1 calc R U . . .
C8 C 0.19838(8) 0.15704(15) 0.1431(3) 0.0433(5) Uani 1 1 d . U . . .
C9 C 0.15972(8) 0.16646(16) 0.0226(3) 0.0462(5) Uani 1 1 d . U . . .
H9 H 0.1262 0.1890 0.0381 0.055 Uiso 1 1 calc R U . . .
C10 C 0.17150(8) 0.14223(15) -0.1185(3) 0.0450(5) Uani 1 1 d . U . . .
C11 C 0.22007(7) 0.10721(15) -0.1439(3) 0.0400(5) Uani 1 1 d . U . . .
H11 H 0.2273 0.0912 -0.2427 0.048 Uiso 1 1 calc R U . . .
C12 C 0.18641(10) 0.18372(18) 0.2973(3) 0.0524(6) Uani 1 1 d . U . . .
C13 C 0.13151(9) 0.15337(19) -0.2519(3) 0.0551(6) Uani 1 1 d . U . . .
F1 F 0.2175(5) 0.1409(8) 0.4027(9) 0.062(2) Uani 0.51(3) 1 d . U . A 2
F1A F 0.2240(4) 0.1543(10) 0.4061(13) 0.080(3) Uani 0.49(3) 1 d . U . A 3
F2 F 0.1383(2) 0.1703(17) 0.3201(11) 0.074(3) Uani 0.51(3) 1 d . U . A 2
F2A F 0.1463(4) 0.1244(11) 0.3312(7) 0.065(2) Uani 0.49(3) 1 d . U . A 3
F3 F 0.1911(5) 0.2904(7) 0.3223(8) 0.062(2) Uani 0.51(3) 1 d . U . A 2
F3A F 0.1772(8) 0.2780(10) 0.3179(14) 0.094(4) Uani 0.49(3) 1 d . U . A 3
F4 F 0.08354(10) 0.1443(6) -0.2066(6) 0.0738(13) Uani 0.78(2) 1 d . U . B 1
F4A F 0.0897(7) 0.191(2) -0.244(2) 0.085(5) Uani 0.22(2) 1 d . U . B 2
F5 F 0.1322(4) 0.0752(6) -0.3504(11) 0.0632(17) Uani 0.78(2) 1 d . U . B 1
F5A F 0.1398(12) 0.091(2) -0.358(3) 0.049(3) Uani 0.22(2) 1 d . U . B 2
F6 F 0.1328(3) 0.2447(3) -0.3147(8) 0.0742(16) Uani 0.78(2) 1 d . U . B 1
F6A F 0.1518(8) 0.2364(9) -0.3591(18) 0.065(3) Uani 0.22(2) 1 d . U . B 2
N1 N 0.5000 -0.06195(19) 0.2500 0.0426(6) Uani 1 2 d S TU P . .
N2 N 0.38473(6) -0.01986(14) -0.0177(2) 0.0401(4) Uani 1 1 d D U . . .
H2A H 0.3885(11) -0.027(2) -0.110(2) 0.048 Uiso 1 1 d DR U . . .
N3 N 0.30592(6) 0.05864(13) -0.0552(2) 0.0375(4) Uani 1 1 d D U . . .
H3 H 0.3109(10) 0.054(2) -0.149(2) 0.045 Uiso 1 1 d DR U . . .
O1 O 0.34170(5) 0.01307(11) 0.18073(17) 0.0401(4) Uani 1 1 d . U . . .

loop_
_atom_site_aniso_label
_atom_site_aniso_U_11
_atom_site_aniso_U_22
_atom_site_aniso_U_33
_atom_site_aniso_U_23
_atom_site_aniso_U_13
_atom_site_aniso_U_12
C1 0.0248(13) 0.0364(13) 0.082(2) 0.000 -0.0102(13) 0.000
C2 0.0222(9) 0.0432(10) 0.0663(14) 0.0036(9) -0.0074(8) 0.0024(7)
C3 0.0218(9) 0.0419(9) 0.0502(11) 0.0006(8) -0.0058(7) 0.0012(7)
C4 0.0259(9) 0.0455(10) 0.0552(13) -0.0017(9) -0.0116(8) 0.0012(8)
C5 0.0212(8) 0.0360(9) 0.0479(11) -0.0010(7) -0.0035(7) -0.0047(6)
C6 0.0228(8) 0.0343(9) 0.0537(11) 0.0003(8) -0.0042(7) -0.0007(6)
C7 0.0289(9) 0.0362(9) 0.0527(11) 0.0014(8) -0.0009(8) -0.0010(7)
C8 0.0334(10) 0.0342(9) 0.0622(13) -0.0014(8) 0.0047(9) 0.0015(7)
C9 0.0268(10) 0.0383(10) 0.0727(14) -0.0038(9) 0.0023(9) 0.0022(7)
C10 0.0251(9) 0.0375(9) 0.0691(14) -0.0066(9) -0.0084(8) 0.0050(7)
C11 0.0255(9) 0.0384(9) 0.0540(12) -0.0042(8) -0.0037(8) 0.0035(7)
C12 0.0448(12) 0.0460(11) 0.0676(15) 0.0023(10) 0.0117(10) 0.0050(9)
C13 0.0340(11) 0.0526(12) 0.0744(16) -0.0110(10) -0.0119(10) 0.0126(9)
F1 0.083(4) 0.057(3) 0.049(3) 0.011(2) 0.022(3) 0.042(3)
F1A 0.063(3) 0.094(5) 0.077(4) -0.018(3) -0.012(3) 0.007(3)
F2 0.046(2) 0.095(7) 0.085(3) -0.016(4) 0.0229(18) -0.001(3)
F2A 0.060(3) 0.064(4) 0.074(2) 0.005(3) 0.023(2) -0.013(3)
F3 0.103(5) 0.038(2) 0.046(3) 0.0002(15) 0.017(3) 0.009(2)
F3A 0.129(9) 0.045(3) 0.121(6) 0.005(3) 0.065(5) 0.025(4)
F4 0.0252(10) 0.110(3) 0.082(2) -0.008(2) -0.0104(10) 0.0116(13)
F4A 0.040(4) 0.128(12) 0.084(7) -0.004(7) -0.010(4) 0.039(6)
F5 0.041(3) 0.056(2) 0.086(3) -0.019(2) -0.024(2) 0.0096(18)
F5A 0.025(6) 0.062(6) 0.057(5) -0.005(4) -0.005(4) 0.001(4)
F6 0.063(3) 0.0534(13) 0.096(3) 0.0097(14) -0.032(2) 0.0098(13)
F6A 0.050(6) 0.061(4) 0.078(5) -0.005(3) -0.015(4) 0.016(3)
N1 0.0278(11) 0.0413(12) 0.0550(15) 0.000 -0.0116(10) 0.000
N2 0.0216(8) 0.0520(9) 0.0444(9) 0.0001(8) -0.0057(6) 0.0025(6)
N3 0.0239(8) 0.0438(8) 0.0433(9) 0.0003(7) -0.0031(6) 0.0044(6)
O1 0.0257(7) 0.0474(8) 0.0451(8) 0.0023(6) -0.0049(5) -0.0037(5)

loop_
_atom_type_symbol
_atom_type_description
_atom_type_scat_dispersion_real
_atom_type_scat_dispersion_imag
_atom_type_scat_source
C C 0.0033 0.0016 'International Tables Vol C Tables 4.2.6.8 and 6.1.1.4'
H H 0.0000 0.0000 'International Tables Vol C Tables 4.2.6.8 and 6.1.1.4'
F F 0.0171 0.0103 'International Tables Vol C Tables 4.2.6.8 and 6.1.1.4'
N N 0.0061 0.0033 'International Tables Vol C Tables 4.2.6.8 and 6.1.1.4'
O O 0.0106 0.0060 'International Tables Vol C Tables 4.2.6.8 and 6.1.1.4'

loop_
_geom_angle_atom_site_label_1
_geom_angle_atom_site_label_2
_geom_angle_atom_site_label_3
_geom_angle
_geom_angle_site_symmetry_1
_geom_angle_site_symmetry_3
C2 C1 H1 120.3 . .
C2 C1 H1 120.3 2_655 .
C2 C1 C2 119.4(3) . 2_655
C1 C2 H2 120.9 . .
C3 C2 C1 118.23(19) . .
C3 C2 H2 120.9 . .
C2 C3 C4 123.34(17) . .
N1 C3 C2 123.16(18) . .
N1 C3 C4 113.50(18) . .
C3 C4 H4A 108.6 . .
C3 C4 H4B 108.6 . .
H4A C4 H4B 107.6 . .
N2 C4 C3 114.44(17) . .
N2 C4 H4A 108.6 . .
N2 C4 H4B 108.6 . .
N2 C5 N3 114.13(19) . .
O1 C5 N2 122.42(17) . .
O1 C5 N3 123.44(18) . .
C7 C6 C11 119.82(18) . .
C7 C6 N3 123.98(17) . .
C11 C6 N3 116.18(19) . .
C6 C7 H7 120.1 . .
C6 C7 C8 119.81(18) . .
C8 C7 H7 120.1 . .
C7 C8 C9 120.9(2) . .
C7 C8 C12 120.0(2) . .
C9 C8 C12 119.1(2) . .
C8 C9 H9 120.8 . .
C10 C9 C8 118.3(2) . .
C10 C9 H9 120.8 . .
C9 C10 C11 122.03(19) . .
C9 C10 C13 120.2(2) . .
C11 C10 C13 117.7(2) . .
C6 C11 H11 120.5 . .
C10 C11 C6 119.1(2) . .
C10 C11 H11 120.5 . .
F1 C12 C8 113.6(4) . .
F1 C12 F2 111.4(7) . .
F1 C12 F3 105.0(6) . .
F1A C12 C8 113.1(6) . .
F2 C12 C8 115.1(4) . .
F2 C12 F3 99.9(8) . .
F2A C12 C8 109.4(4) . .
F2A C12 F1A 101.6(7) . .
F3 C12 C8 110.5(4) . .
F3A C12 C8 115.0(6) . .
F3A C12 F1A 107.3(9) . .
F3A C12 F2A 109.6(7) . .
C10 C13 F6A 107.4(5) . .
F4 C13 C10 109.5(3) . .
F4A C13 C10 123.0(8) . .
F4A C13 F5A 121.8(17) . .
F4A C13 F6A 98.2(11) . .
F5 C13 C10 113.3(5) . .
F5 C13 F4 102.6(5) . .
F5A C13 C10 111.7(15) . .
F5A C13 F6A 82.2(15) . .
F6 C13 C10 112.4(2) . .
F6 C13 F4 106.0(3) . .
F6 C13 F5 112.3(7) . .
C3 N1 C3 117.9(2) 2_655 .
C4 N2 H2A 108.9(19) . .
C5 N2 C4 120.50(19) . .
C5 N2 H2A 129.2(19) . .
C5 N3 C6 126.24(19) . .
C5 N3 H3 115.5(17) . .
C6 N3 H3 117.8(17) . .

loop_
_geom_bond_atom_site_label_1
_geom_bond_atom_site_label_2
_geom_bond_distance
_geom_bond_site_symmetry_2
C1 H1 0.9500 .
C1 C2 1.388(2) .
C1 C2 1.388(2) 2_655
C2 H2 0.9500 .
C2 C3 1.383(3) .
C3 C4 1.520(3) .
C3 N1 1.340(2) .
C4 H4A 0.9900 .
C4 H4B 0.9900 .
C4 N2 1.448(2) .
C5 N2 1.347(3) .
C5 N3 1.375(2) .
C5 O1 1.225(3) .
C6 C7 1.390(3) .
C6 C11 1.398(3) .
C6 N3 1.406(3) .
C7 H7 0.9500 .
C7 C8 1.390(3) .
C8 C9 1.400(3) .
C8 C12 1.494(4) .
C9 H9 0.9500 .
C9 C10 1.374(4) .
C10 C11 1.392(3) .
C10 C13 1.505(3) .
C11 H11 0.9500 .
C12 F1 1.296(8) .
C12 F1A 1.358(10) .
C12 F2 1.311(6) .
C12 F2A 1.358(6) .
C12 F3 1.380(10) .
C12 F3A 1.244(12) .
C13 F4 1.370(5) .
C13 F4A 1.206(11) .
C13 F5 1.333(8) .
C13 F5A 1.28(3) .
C13 F6 1.295(4) .
C13 F6A 1.564(18) .
N1 C3 1.340(2) 2_655
N2 H2A 0.854(17) .
N3 H3 0.871(17) .

loop_
_geom_hbond_atom_site_label_D
_geom_hbond_atom_site_label_H
_geom_hbond_atom_site_label_A
_geom_hbond_distance_DH
_geom_hbond_distance_HA
_geom_hbond_distance_DA
_geom_hbond_angle_DHA
_geom_hbond_site_symmetry_A
N2 H2A O1 0.854(17) 2.13(2) 2.813(2) 137(2) 6
N3 H3 F3 0.871(17) 2.52(3) 3.083(8) 123(2) 7
N3 H3 O1 0.871(17) 2.00(2) 2.802(3) 153(2) 6

loop_
_geom_torsion_atom_site_label_1
_geom_torsion_atom_site_label_2
_geom_torsion_atom_site_label_3
_geom_torsion_atom_site_label_4
_geom_torsion
_geom_torsion_site_symmetry_1
_geom_torsion_site_symmetry_4
C1 C2 C3 C4 179.24(19) . .
C1 C2 C3 N1 -0.7(3) . .
C2 C1 C2 C3 0.35(16) 2_655 .
C2 C3 C4 N2 -2.8(3) . .
C2 C3 N1 C3 0.39(17) . 2_655
C3 C4 N2 C5 -80.9(3) . .
C4 C3 N1 C3 -179.6(2) . 2_655
C6 C7 C8 C9 -1.6(3) . .
C6 C7 C8 C12 178.32(19) . .
C7 C6 C11 C10 -2.4(3) . .
C7 C6 N3 C5 19.2(3) . .
C7 C8 C9 C10 -0.5(3) . .
C7 C8 C12 F1 -21.6(7) . .
C7 C8 C12 F1A -10.6(7) . .
C7 C8 C12 F2 -151.7(11) . .
C7 C8 C12 F2A -123.1(8) . .
C7 C8 C12 F3 96.2(6) . .
C7 C8 C12 F3A 113.0(11) . .
C8 C9 C10 C11 1.1(3) . .
C8 C9 C10 C13 -178.7(2) . .
C9 C8 C12 F1 158.4(7) . .
C9 C8 C12 F1A 169.3(7) . .
C9 C8 C12 F2 28.3(11) . .
C9 C8 C12 F2A 56.8(8) . .
C9 C8 C12 F3 -83.9(6) . .
C9 C8 C12 F3A -67.0(11) . .
C9 C10 C11 C6 0.3(3) . .
C9 C10 C13 F4 -25.5(4) . .
C9 C10 C13 F4A 6(2) . .
C9 C10 C13 F5 -139.4(5) . .
C9 C10 C13 F5A -153.1(13) . .
C9 C10 C13 F6 92.0(6) . .
C9 C10 C13 F6A 118.5(7) . .
C11 C6 C7 C8 3.0(3) . .
C11 C6 N3 C5 -162.28(18) . .
C11 C10 C13 F4 154.6(3) . .
C11 C10 C13 F4A -174(2) . .
C11 C10 C13 F5 40.8(5) . .
C11 C10 C13 F5A 27.1(13) . .
C11 C10 C13 F6 -87.8(5) . .
C11 C10 C13 F6A -61.3(7) . .
C12 C8 C9 C10 179.59(19) . .
C13 C10 C11 C6 -179.89(19) . .
N1 C3 C4 N2 177.22(17) . .
N2 C5 N3 C6 175.63(17) . .
N3 C5 N2 C4 -173.16(17) . .
N3 C6 C7 C8 -178.47(18) . .
N3 C6 C11 C10 179.01(17) . .
O1 C5 N2 C4 7.8(3) . .
O1 C5 N3 C6 -5.3(3) . .

loop_
_smtbx_masks_void_nr
_smtbx_masks_void_average_x
_smtbx_masks_void_average_y
_smtbx_masks_void_average_z
_smtbx_masks_void_volume
_smtbx_masks_void_count_electrons
1 0.000 0.000 -0.099 267.5 26.7
2 0.500 0.500 -0.430 267.5 26.7
